data_7718714
loop_
_publ_author_name
'Riethmann, Melanie'
'F&#xf6;hrenbacher, Steffen A'
'Luz, Christian'
'Ignat'ev, Nikolai V.'
'Finze, Maik'
'Radius, Udo'

_publ_section_title
;
 Tris(pentafluoroethyl)difluorophosphorane for fluoride abstraction and
 ligand exchange reactions of N-heterocyclic carbene and cyclic
 alkyl(amino)carbene copper(I) fluorides.
;
_journal_issue 23
_journal_name_full 'Dalton transactions (Cambridge, England : 2003)'
_journal_page_first 9310
_journal_page_last 9328
_journal_paper_doi 10.1039/d5dt00904a
_journal_volume 54
_journal_year 2025
_chemical_formula_moiety 'C26 H38 Cu N2, C6 F18 P'
_chemical_formula_sum 'C32 H38 Cu F18 N2 P'
_chemical_formula_weight 887.15
_space_group_crystal_system monoclinic
_space_group_IT_number 14
_space_group_name_Hall '-P 2yn'
_space_group_name_H-M_alt 'P 1 21/n 1'
_atom_sites_solution_hydrogens geom
_audit_creation_method SHELXL-2018/3
_audit_update_record
;
2025-04-16 deposited with the CCDC.	2025-05-15 downloaded from the CCDC.
;
_cell_angle_alpha 90
_cell_angle_beta 96.1210(10)
_cell_angle_gamma 90
_cell_formula_units_Z 4
_cell_length_a 13.91300(10)
_cell_length_b 15.00150(10)
_cell_length_c 17.89340(10)
_cell_measurement_reflns_used 24953
_cell_measurement_temperature 99.98(10)
_cell_measurement_theta_max 77.2680
_cell_measurement_theta_min 2.6850
_cell_volume 3713.35(4)
_computing_cell_refinement 'CrysAlisPro 1.171.40.61a (Rigaku OD, 2019)'
_computing_data_collection 'CrysAlisPro 1.171.40.61a (Rigaku OD, 2019)'
_computing_data_reduction 'CrysAlisPro 1.171.40.61a (Rigaku OD, 2019)'
_computing_molecular_graphics 'SHELXL-2018/3 (Sheldrick, 2018)'
_computing_publication_material 'SHELXL-2018/3 (Sheldrick, 2018)'
_computing_structure_refinement 'SHELXL-2018/3 (Sheldrick, 2018)'
_computing_structure_solution 'SHELXT 2014/5 (Sheldrick, 2014)'
_diffrn_ambient_temperature 100(2)
_diffrn_measured_fraction_theta_full 1.000
_diffrn_measured_fraction_theta_max 1.000
_diffrn_measurement_device_type 'XtaLAB Synergy, Dualflex, HyPix'
_diffrn_measurement_method '\w scans'
_diffrn_radiation_type CuK\a
_diffrn_radiation_wavelength 1.54184
_diffrn_reflns_av_R_equivalents 0.0390
_diffrn_reflns_av_unetI/netI 0.0303
_diffrn_reflns_Laue_measured_fraction_full 1.000
_diffrn_reflns_Laue_measured_fraction_max 1.000
_diffrn_reflns_limit_h_max 17
_diffrn_reflns_limit_h_min -17
_diffrn_reflns_limit_k_max 18
_diffrn_reflns_limit_k_min -18
_diffrn_reflns_limit_l_max 16
_diffrn_reflns_limit_l_min -22
_diffrn_reflns_number 40061
_diffrn_reflns_point_group_measured_fraction_full 1.000
_diffrn_reflns_point_group_measured_fraction_max 1.000
_diffrn_reflns_theta_full 72.000
_diffrn_reflns_theta_max 74.503
_diffrn_reflns_theta_min 3.833
_diffrn_source 'micro-focus sealed X-ray tube'
_exptl_absorpt_coefficient_mu 2.323
_exptl_absorpt_correction_T_max 1.000
_exptl_absorpt_correction_T_min 0.484
_exptl_absorpt_correction_type gaussian
_exptl_absorpt_process_details
;
CrysAlisPro 1.171.40.61a (Rigaku Oxford Diffraction, 2019)
Numerical absorption correction based on gaussian integration over
			a multifaceted crystal model
Empirical absorption correction using spherical harmonics,
 implemented in SCALE3 ABSPACK scaling algorithm.
;
_exptl_crystal_colour colourless
_exptl_crystal_density_diffrn 1.587
_exptl_crystal_description block
_exptl_crystal_F_000 1800
_exptl_crystal_size_max 0.215
_exptl_crystal_size_mid 0.172
_exptl_crystal_size_min 0.092
_refine_diff_density_max 2.251
_refine_diff_density_min -0.847
_refine_diff_density_rms 0.105
_refine_ls_extinction_method none
_refine_ls_goodness_of_fit_ref 1.034
_refine_ls_hydrogen_treatment constr
_refine_ls_matrix_type full
_refine_ls_number_parameters 495
_refine_ls_number_reflns 7610
_refine_ls_number_restraints 0
_refine_ls_restrained_S_all 1.034
_refine_ls_R_factor_all 0.0652
_refine_ls_R_factor_gt 0.0614
_refine_ls_shift/su_max 0.001
_refine_ls_shift/su_mean 0.000
_refine_ls_structure_factor_coef Fsqd
_refine_ls_weighting_details 'w=1/[\s^2^(Fo^2^)+(0.0959P)^2^+9.4003P] where P=(Fo^2^+2Fc^2^)/3'
_refine_ls_weighting_scheme calc
_refine_ls_wR_factor_gt 0.1705
_refine_ls_wR_factor_ref 0.1750
_reflns_Friedel_coverage 0.000
_reflns_number_gt 6946
_reflns_number_total 7610
_reflns_threshold_expression 'I > 2\s(I)'
_cod_data_source_file d5dt00904a2.cif
_cod_data_source_block compound_20
_cod_depositor_comments 'Adding full bibliography for 7718712--7718728.cif.'
_cod_original_cell_volume 3713.34(4)
_cod_original_sg_symbol_H-M 'P 21/n'
_cod_database_code 7718714
_shelx_shelxl_version_number 2018/3
_shelx_space_group_comment
;
The symmetry employed for this shelxl refinement is uniquely defined
by the following loop, which should always be used as a source of
symmetry information in preference to the above space-group names.
They are only intended as comments.
;

loop_
_space_group_symop_operation_xyz
'x, y, z'
'-x+1/2, y+1/2, -z+1/2'
'-x, -y, -z'
'x-1/2, -y-1/2, z-1/2'

loop_
_atom_site_label
_atom_site_type_symbol
_atom_site_fract_x
_atom_site_fract_y
_atom_site_fract_z
_atom_site_U_iso_or_equiv
_atom_site_adp_type
_atom_site_occupancy
_atom_site_site_symmetry_order
_atom_site_calc_flag
_atom_site_refinement_flags_posn
_atom_site_refinement_flags_adp
_atom_site_refinement_flags_occupancy
_atom_site_disorder_assembly
_atom_site_disorder_group
Cu1 Cu 0.70287(3) 0.26957(3) 0.53977(2) 0.02155(14) Uani 1 1 d . . . . .
C1_1 C 0.7307(2) 0.17276(19) 0.47872(15) 0.0190(5) Uani 1 1 d . . . . .
N1_1 N 0.80878(16) 0.12520(15) 0.49015(12) 0.0157(4) Uani 1 1 d . . . . .
C2_1 C 0.8187(2) 0.04945(19) 0.43416(15) 0.0179(5) Uani 1 1 d . . . . .
C3_1 C 0.7371(2) 0.0741(2) 0.37285(16) 0.0222(6) Uani 1 1 d . . . . .
H3A_1 H 0.701438 0.020055 0.354230 0.027 Uiso 1 1 calc R U . . .
H3AB_1 H 0.763934 0.103346 0.330010 0.027 Uiso 1 1 calc R U . . .
C4_1 C 0.6692(2) 0.1386(2) 0.40935(16) 0.0210(6) Uani 1 1 d . . . . .
C5_1 C 0.8035(2) -0.0409(2) 0.47055(17) 0.0235(6) Uani 1 1 d . . . . .
H5A_1 H 0.810055 -0.088466 0.433886 0.035 Uiso 1 1 calc R U . . .
H5B_1 H 0.738674 -0.043124 0.487199 0.035 Uiso 1 1 calc R U . . .
H5C_1 H 0.851985 -0.049097 0.513904 0.035 Uiso 1 1 calc R U . . .
C6_1 C 0.9183(2) 0.0504(2) 0.40568(16) 0.0218(6) Uani 1 1 d . . . . .
H6A_1 H 0.923919 -0.000294 0.371868 0.033 Uiso 1 1 calc R U . . .
H6B_1 H 0.968365 0.046004 0.448434 0.033 Uiso 1 1 calc R U . . .
H6C_1 H 0.926665 0.106083 0.378473 0.033 Uiso 1 1 calc R U . . .
C7_1 C 0.5799(2) 0.0925(2) 0.43591(19) 0.0272(6) Uani 1 1 d . . . . .
H7A_1 H 0.536081 0.074069 0.392118 0.041 Uiso 1 1 calc R U . . .
H7B_1 H 0.546342 0.134188 0.466423 0.041 Uiso 1 1 calc R U . . .
H7C_1 H 0.600414 0.040055 0.466096 0.041 Uiso 1 1 calc R U . . .
C8_1 C 0.6386(2) 0.2165(2) 0.35743(18) 0.0279(7) Uani 1 1 d . . . . .
H8A_1 H 0.606914 0.193688 0.309716 0.042 Uiso 1 1 calc R U . . .
H8B_1 H 0.695768 0.251207 0.347979 0.042 Uiso 1 1 calc R U . . .
H8C_1 H 0.593513 0.254722 0.381222 0.042 Uiso 1 1 calc R U . . .
C9_1 C 0.88249(19) 0.14451(19) 0.55213(15) 0.0162(5) Uani 1 1 d . . . . .
C10_1 C 0.8760(2) 0.1050(2) 0.62268(15) 0.0206(6) Uani 1 1 d . . . . .
C11_1 C 0.9491(2) 0.1246(2) 0.68000(16) 0.0265(6) Uani 1 1 d . . . . .
H11_1 H 0.946895 0.098734 0.728239 0.032 Uiso 1 1 calc R U . . .
C12_1 C 1.0244(2) 0.1809(2) 0.66800(18) 0.0304(7) Uani 1 1 d . . . . .
H12_1 H 1.074660 0.191475 0.707253 0.036 Uiso 1 1 calc R U . . .
C13_1 C 1.0270(2) 0.2218(2) 0.59917(18) 0.0263(6) Uani 1 1 d . . . . .
H13_1 H 1.078344 0.261555 0.592108 0.032 Uiso 1 1 calc R U . . .
C14_1 C 0.9556(2) 0.20588(19) 0.53963(16) 0.0195(5) Uani 1 1 d . . . . .
C15_1 C 0.7914(2) 0.0466(2) 0.63964(17) 0.0266(6) Uani 1 1 d . . . . .
H15_1 H 0.752891 0.031818 0.590810 0.032 Uiso 1 1 calc R U . . .
C16_1 C 0.7251(3) 0.0967(3) 0.6884(2) 0.0357(8) Uani 1 1 d . . . . .
H16A_1 H 0.669522 0.059080 0.696428 0.053 Uiso 1 1 calc R U . . .
H16B_1 H 0.702348 0.151809 0.662942 0.053 Uiso 1 1 calc R U . . .
H16C_1 H 0.760980 0.111232 0.736991 0.053 Uiso 1 1 calc R U . . .
C17_1 C 0.8268(3) -0.0414(3) 0.6770(2) 0.0423(9) Uani 1 1 d . . . . .
H17A_1 H 0.771495 -0.081035 0.680809 0.063 Uiso 1 1 calc R U . . .
H17B_1 H 0.858870 -0.029249 0.727435 0.063 Uiso 1 1 calc R U . . .
H17C_1 H 0.872577 -0.070169 0.646659 0.063 Uiso 1 1 calc R U . . .
C18_1 C 0.9567(2) 0.2592(2) 0.46719(18) 0.0231(6) Uani 1 1 d . . . . .
H18_1 H 0.907680 0.232554 0.428622 0.028 Uiso 1 1 calc R U . . .
C19_1 C 0.9271(3) 0.3559(2) 0.4802(2) 0.0368(8) Uani 1 1 d . . . . .
H19A_1 H 0.926650 0.389455 0.433134 0.055 Uiso 1 1 calc R U . . .
H19B_1 H 0.973402 0.383070 0.518643 0.055 Uiso 1 1 calc R U . . .
H19C_1 H 0.862371 0.357040 0.497021 0.055 Uiso 1 1 calc R U . . .
C20_1 C 1.0552(2) 0.2559(2) 0.4364(2) 0.0314(7) Uani 1 1 d . . . . .
H20A_1 H 1.049987 0.283138 0.386364 0.047 Uiso 1 1 calc R U . . .
H20B_1 H 1.075873 0.193724 0.432997 0.047 Uiso 1 1 calc R U . . .
H20C_1 H 1.102744 0.288730 0.470196 0.047 Uiso 1 1 calc R U . . .
C1_2 C 0.7775(2) 0.3963(2) 0.64511(17) 0.0223(6) Uani 1 1 d . . . . .
P1_2 P 0.40517(6) 0.32342(6) 0.59391(4) 0.02506(19) Uani 1 1 d . . . . .
F1_2 F 0.32653(14) 0.24812(13) 0.56484(11) 0.0310(4) Uani 1 1 d . . . . .
N1_2 N 0.68489(18) 0.36952(19) 0.60586(16) 0.0285(6) Uani 1 1 d . . . . .
H1A_2 H 0.658219 0.416118 0.578451 0.034 Uiso 1 1 calc R U . . .
H1AB_2 H 0.643777 0.353674 0.639866 0.034 Uiso 1 1 calc R U . . .
C2_2 C 0.8196(2) 0.3421(2) 0.70194(18) 0.0261(6) Uani 1 1 d . . . . .
H2_2 H 0.787337 0.289807 0.715938 0.031 Uiso 1 1 calc R U . . .
F2_2 F 0.48088(13) 0.40270(13) 0.62275(11) 0.0297(4) Uani 1 1 d . . . . .
C3_2 C 0.9093(2) 0.3647(2) 0.73832(19) 0.0294(7) Uani 1 1 d . . . . .
H3_2 H 0.937960 0.328263 0.778008 0.035 Uiso 1 1 calc R U . . .
F3_2 F 0.49220(14) 0.25808(14) 0.57381(11) 0.0332(4) Uani 1 1 d . . . . .
C4_2 C 0.9574(2) 0.4397(2) 0.71746(18) 0.0278(7) Uani 1 1 d . . . . .
H4_2 H 1.019137 0.454508 0.742228 0.033 Uiso 1 1 calc R U . . .
F4_2 F 0.37440(16) 0.45472(16) 0.48460(12) 0.0417(5) Uani 1 1 d . . . . .
C5_2 C 0.9148(2) 0.4933(2) 0.66012(19) 0.0293(7) Uani 1 1 d . . . . .
H5_2 H 0.947555 0.544882 0.645373 0.035 Uiso 1 1 calc R U . . .
F5_2 F 0.50519(14) 0.37732(19) 0.48081(12) 0.0441(6) Uani 1 1 d . . . . .
C6_2 C 0.8243(2) 0.4717(2) 0.62405(18) 0.0278(6) Uani 1 1 d . . . . .
H6_2 H 0.794861 0.508748 0.585069 0.033 Uiso 1 1 calc R U . . .
F6_2 F 0.39598(18) 0.23404(19) 0.42484(13) 0.0520(7) Uani 1 1 d . . . . .
F7_2 F 0.26806(14) 0.31541(17) 0.42182(11) 0.0396(5) Uani 1 1 d . . . . .
C7_2 C 0.4103(2) 0.3702(3) 0.49269(19) 0.0343(8) Uani 1 1 d . . . . .
F8_2 F 0.38511(18) 0.3568(3) 0.36173(13) 0.0659(9) Uani 1 1 d . . . . .
C8_2 C 0.3635(2) 0.3172(3) 0.42432(19) 0.0359(8) Uani 1 1 d . . . . .
F9_2 F 0.52646(15) 0.26566(14) 0.71249(11) 0.0348(5) Uani 1 1 d . . . . .
C9_2 C 0.4284(2) 0.2717(2) 0.69343(19) 0.0296(7) Uani 1 1 d . . . . .
F10_2 F 0.39699(16) 0.32319(14) 0.74877(11) 0.0362(5) Uani 1 1 d . . . . .
C10_2 C 0.3901(3) 0.1781(2) 0.7068(2) 0.0362(8) Uani 1 1 d . . . . .
F11_2 F 0.29371(16) 0.17521(16) 0.69929(13) 0.0433(5) Uani 1 1 d . . . . .
C11_2 C 0.2945(2) 0.3956(2) 0.61628(18) 0.0274(6) Uani 1 1 d . . . . .
F12_2 F 0.4219(2) 0.11840(15) 0.66019(15) 0.0497(6) Uani 1 1 d . . . . .
C12_2 C 0.3057(3) 0.4906(3) 0.6503(2) 0.0387(8) Uani 1 1 d . . . . .
F13_2 F 0.4197(2) 0.15101(18) 0.77683(14) 0.0529(6) Uani 1 1 d . . . . .
F14_2 F 0.23214(14) 0.40487(15) 0.55214(11) 0.0358(5) Uani 1 1 d . . . . .
F15_2 F 0.24334(14) 0.34874(15) 0.66404(11) 0.0346(4) Uani 1 1 d . . . . .
F16_2 F 0.36221(18) 0.49167(15) 0.71493(13) 0.0435(5) Uani 1 1 d . . . . .
F17_2 F 0.21895(19) 0.52088(18) 0.66342(16) 0.0549(7) Uani 1 1 d . . . . .
F18_2 F 0.3408(2) 0.54744(15) 0.60376(15) 0.0523(6) Uani 1 1 d . . . . .

loop_
_atom_site_aniso_label
_atom_site_aniso_U_11
_atom_site_aniso_U_22
_atom_site_aniso_U_33
_atom_site_aniso_U_23
_atom_site_aniso_U_13
_atom_site_aniso_U_12
Cu1 0.0153(2) 0.0239(3) 0.0241(2) -0.00679(17) -0.00412(16) 0.00367(16)
C1_1 0.0173(13) 0.0220(13) 0.0171(12) 0.0008(10) -0.0008(10) -0.0021(10)
N1_1 0.0152(10) 0.0189(11) 0.0124(10) -0.0014(8) -0.0008(8) -0.0023(9)
C2_1 0.0197(13) 0.0187(13) 0.0148(12) -0.0032(10) -0.0006(10) -0.0004(10)
C3_1 0.0234(14) 0.0246(14) 0.0171(13) -0.0036(11) -0.0049(11) 0.0003(11)
C4_1 0.0185(13) 0.0217(14) 0.0209(13) -0.0026(11) -0.0065(11) -0.0010(11)
C5_1 0.0276(15) 0.0192(14) 0.0234(14) -0.0009(11) 0.0015(11) 0.0000(11)
C6_1 0.0217(14) 0.0258(14) 0.0180(13) -0.0024(11) 0.0031(10) 0.0027(11)
C7_1 0.0185(14) 0.0292(16) 0.0328(16) -0.0008(13) -0.0033(12) -0.0022(12)
C8_1 0.0262(15) 0.0275(16) 0.0275(15) 0.0017(12) -0.0084(12) 0.0009(12)
C9_1 0.0135(12) 0.0209(13) 0.0138(12) -0.0023(10) -0.0009(9) 0.0018(10)
C10_1 0.0220(14) 0.0253(14) 0.0147(12) -0.0012(11) 0.0026(10) 0.0042(11)
C11_1 0.0288(15) 0.0357(17) 0.0143(13) -0.0032(12) -0.0008(11) 0.0109(13)
C12_1 0.0224(15) 0.0410(19) 0.0255(15) -0.0159(14) -0.0079(12) 0.0071(13)
C13_1 0.0170(13) 0.0313(16) 0.0301(16) -0.0131(13) 0.0000(12) -0.0012(12)
C14_1 0.0168(13) 0.0198(13) 0.0218(13) -0.0044(11) 0.0017(10) -0.0001(10)
C15_1 0.0326(16) 0.0292(16) 0.0196(14) 0.0032(12) 0.0099(12) -0.0023(13)
C16_1 0.0340(18) 0.043(2) 0.0327(17) -0.0019(15) 0.0174(14) -0.0026(15)
C17_1 0.060(2) 0.0352(19) 0.0349(18) 0.0132(15) 0.0174(17) 0.0031(17)
C18_1 0.0230(14) 0.0193(14) 0.0280(15) 0.0005(11) 0.0067(12) -0.0024(11)
C19_1 0.044(2) 0.0218(16) 0.048(2) 0.0024(14) 0.0174(17) 0.0021(14)
C20_1 0.0284(16) 0.0289(16) 0.0393(18) 0.0012(14) 0.0145(14) -0.0040(13)
C1_2 0.0150(13) 0.0268(15) 0.0243(14) -0.0109(11) -0.0018(10) 0.0062(11)
P1_2 0.0225(4) 0.0307(4) 0.0216(4) -0.0006(3) 0.0010(3) 0.0006(3)
F1_2 0.0301(10) 0.0327(10) 0.0296(9) -0.0034(8) 0.0009(8) -0.0023(8)
N1_2 0.0162(12) 0.0326(14) 0.0348(14) -0.0102(12) -0.0059(10) 0.0049(10)
C2_2 0.0228(15) 0.0255(15) 0.0296(15) -0.0024(12) 0.0005(12) 0.0012(12)
F2_2 0.0215(9) 0.0304(10) 0.0365(10) -0.0029(8) -0.0004(7) -0.0011(7)
C3_2 0.0275(16) 0.0304(16) 0.0281(15) -0.0020(13) -0.0078(12) 0.0053(13)
F3_2 0.0278(10) 0.0405(11) 0.0305(10) -0.0052(8) 0.0004(8) 0.0069(8)
C4_2 0.0194(14) 0.0319(16) 0.0305(16) -0.0097(13) -0.0041(12) 0.0010(12)
F4_2 0.0366(11) 0.0469(13) 0.0409(11) 0.0177(10) 0.0013(9) 0.0036(9)
C5_2 0.0286(16) 0.0276(16) 0.0312(16) -0.0038(13) 0.0012(13) -0.0041(13)
F5_2 0.0206(9) 0.0803(17) 0.0320(11) 0.0100(11) 0.0047(8) -0.0020(10)
C6_2 0.0296(16) 0.0280(16) 0.0241(14) -0.0020(12) -0.0042(12) 0.0060(13)
F6_2 0.0409(13) 0.0762(18) 0.0376(12) -0.0181(12) -0.0018(10) 0.0181(12)
F7_2 0.0215(9) 0.0667(15) 0.0292(10) -0.0028(10) -0.0036(8) 0.0047(9)
C7_2 0.0216(15) 0.052(2) 0.0293(16) 0.0097(15) 0.0038(12) 0.0046(15)
F8_2 0.0399(13) 0.131(3) 0.0266(11) 0.0195(14) 0.0039(10) 0.0006(15)
C8_2 0.0227(15) 0.061(2) 0.0242(16) 0.0018(15) 0.0033(12) 0.0094(15)
F9_2 0.0275(10) 0.0432(12) 0.0314(10) 0.0023(8) -0.0079(8) 0.0036(8)
C9_2 0.0272(16) 0.0296(17) 0.0309(16) -0.0020(13) -0.0019(13) 0.0027(13)
F10_2 0.0451(12) 0.0393(11) 0.0234(9) -0.0042(8) 0.0004(8) 0.0039(9)
C10_2 0.041(2) 0.0310(18) 0.0357(18) 0.0016(14) 0.0005(15) 0.0007(15)
F11_2 0.0378(12) 0.0451(13) 0.0459(12) 0.0126(10) -0.0014(9) -0.0099(10)
C11_2 0.0220(14) 0.0319(17) 0.0280(15) 0.0029(13) 0.0012(12) 0.0035(12)
F12_2 0.0616(16) 0.0286(11) 0.0582(15) -0.0036(10) 0.0042(12) 0.0024(10)
C12_2 0.0377(19) 0.0363(19) 0.042(2) 0.0024(16) 0.0025(16) 0.0073(15)
F13_2 0.0608(16) 0.0494(14) 0.0453(13) 0.0194(11) -0.0089(11) -0.0034(12)
F14_2 0.0264(10) 0.0477(12) 0.0322(10) 0.0025(9) -0.0014(8) 0.0070(9)
F15_2 0.0305(10) 0.0419(11) 0.0323(10) 0.0018(8) 0.0084(8) -0.0016(8)
F16_2 0.0524(13) 0.0357(11) 0.0400(12) -0.0098(9) -0.0060(10) 0.0038(10)
F17_2 0.0450(14) 0.0513(15) 0.0680(16) -0.0083(12) 0.0038(12) 0.0225(11)
F18_2 0.0691(17) 0.0294(11) 0.0594(15) 0.0066(10) 0.0116(13) -0.0003(11)

loop_
_atom_type_symbol
_atom_type_description
_atom_type_scat_dispersion_real
_atom_type_scat_dispersion_imag
_atom_type_scat_source
C C 0.0181 0.0091 'International Tables Vol C Tables 4.2.6.8 and 6.1.1.4'
H H 0.0000 0.0000 'International Tables Vol C Tables 4.2.6.8 and 6.1.1.4'
N N 0.0311 0.0180 'International Tables Vol C Tables 4.2.6.8 and 6.1.1.4'
F F 0.0727 0.0534 'International Tables Vol C Tables 4.2.6.8 and 6.1.1.4'
P P 0.2955 0.4335 'International Tables Vol C Tables 4.2.6.8 and 6.1.1.4'
Cu Cu -1.9646 0.5888 'International Tables Vol C Tables 4.2.6.8 and 6.1.1.4'

loop_
_geom_angle_atom_site_label_1
_geom_angle_atom_site_label_2
_geom_angle_atom_site_label_3
_geom_angle
_geom_angle_site_symmetry_1
_geom_angle_site_symmetry_3
_geom_angle_publ_flag
C1_1 Cu1 N1_2 175.47(12) . . ?
N1_1 C1_1 C4_1 109.4(2) . . ?
N1_1 C1_1 Cu1 123.6(2) . . ?
C4_1 C1_1 Cu1 127.0(2) . . ?
C1_1 N1_1 C9_1 121.3(2) . . ?
C1_1 N1_1 C2_1 115.9(2) . . ?
C9_1 N1_1 C2_1 122.7(2) . . ?
C6_1 C2_1 C5_1 108.8(2) . . ?
C6_1 C2_1 N1_1 111.1(2) . . ?
C5_1 C2_1 N1_1 110.7(2) . . ?
C6_1 C2_1 C3_1 112.8(2) . . ?
C5_1 C2_1 C3_1 113.1(2) . . ?
N1_1 C2_1 C3_1 100.2(2) . . ?
C2_1 C3_1 C4_1 106.7(2) . . ?
C2_1 C3_1 H3A_1 110.4 . . ?
C4_1 C3_1 H3A_1 110.4 . . ?
C2_1 C3_1 H3AB_1 110.4 . . ?
C4_1 C3_1 H3AB_1 110.4 . . ?
H3A_1 C3_1 H3AB_1 108.6 . . ?
C1_1 C4_1 C8_1 109.6(2) . . ?
C1_1 C4_1 C7_1 107.6(2) . . ?
C8_1 C4_1 C7_1 110.5(2) . . ?
C1_1 C4_1 C3_1 103.9(2) . . ?
C8_1 C4_1 C3_1 111.5(3) . . ?
C7_1 C4_1 C3_1 113.5(3) . . ?
C2_1 C5_1 H5A_1 109.5 . . ?
C2_1 C5_1 H5B_1 109.5 . . ?
H5A_1 C5_1 H5B_1 109.5 . . ?
C2_1 C5_1 H5C_1 109.5 . . ?
H5A_1 C5_1 H5C_1 109.5 . . ?
H5B_1 C5_1 H5C_1 109.5 . . ?
C2_1 C6_1 H6A_1 109.5 . . ?
C2_1 C6_1 H6B_1 109.5 . . ?
H6A_1 C6_1 H6B_1 109.5 . . ?
C2_1 C6_1 H6C_1 109.5 . . ?
H6A_1 C6_1 H6C_1 109.5 . . ?
H6B_1 C6_1 H6C_1 109.5 . . ?
C4_1 C7_1 H7A_1 109.5 . . ?
C4_1 C7_1 H7B_1 109.5 . . ?
H7A_1 C7_1 H7B_1 109.5 . . ?
C4_1 C7_1 H7C_1 109.5 . . ?
H7A_1 C7_1 H7C_1 109.5 . . ?
H7B_1 C7_1 H7C_1 109.5 . . ?
C4_1 C8_1 H8A_1 109.5 . . ?
C4_1 C8_1 H8B_1 109.5 . . ?
H8A_1 C8_1 H8B_1 109.5 . . ?
C4_1 C8_1 H8C_1 109.5 . . ?
H8A_1 C8_1 H8C_1 109.5 . . ?
H8B_1 C8_1 H8C_1 109.5 . . ?
C10_1 C9_1 C14_1 122.4(3) . . ?
C10_1 C9_1 N1_1 119.5(2) . . ?
C14_1 C9_1 N1_1 118.1(2) . . ?
C11_1 C10_1 C9_1 117.3(3) . . ?
C11_1 C10_1 C15_1 119.5(3) . . ?
C9_1 C10_1 C15_1 123.1(3) . . ?
C12_1 C11_1 C10_1 121.4(3) . . ?
C12_1 C11_1 H11_1 119.3 . . ?
C10_1 C11_1 H11_1 119.3 . . ?
C13_1 C12_1 C11_1 120.2(3) . . ?
C13_1 C12_1 H12_1 119.9 . . ?
C11_1 C12_1 H12_1 119.9 . . ?
C12_1 C13_1 C14_1 121.4(3) . . ?
C12_1 C13_1 H13_1 119.3 . . ?
C14_1 C13_1 H13_1 119.3 . . ?
C13_1 C14_1 C9_1 117.2(3) . . ?
C13_1 C14_1 C18_1 119.2(3) . . ?
C9_1 C14_1 C18_1 123.4(3) . . ?
C10_1 C15_1 C16_1 110.8(3) . . ?
C10_1 C15_1 C17_1 111.3(3) . . ?
C16_1 C15_1 C17_1 111.0(3) . . ?
C10_1 C15_1 H15_1 107.9 . . ?
C16_1 C15_1 H15_1 107.9 . . ?
C17_1 C15_1 H15_1 107.9 . . ?
C15_1 C16_1 H16A_1 109.5 . . ?
C15_1 C16_1 H16B_1 109.5 . . ?
H16A_1 C16_1 H16B_1 109.5 . . ?
C15_1 C16_1 H16C_1 109.5 . . ?
H16A_1 C16_1 H16C_1 109.5 . . ?
H16B_1 C16_1 H16C_1 109.5 . . ?
C15_1 C17_1 H17A_1 109.5 . . ?
C15_1 C17_1 H17B_1 109.5 . . ?
H17A_1 C17_1 H17B_1 109.5 . . ?
C15_1 C17_1 H17C_1 109.5 . . ?
H17A_1 C17_1 H17C_1 109.5 . . ?
H17B_1 C17_1 H17C_1 109.5 . . ?
C14_1 C18_1 C20_1 112.3(3) . . ?
C14_1 C18_1 C19_1 109.9(3) . . ?
C20_1 C18_1 C19_1 110.5(3) . . ?
C14_1 C18_1 H18_1 108.0 . . ?
C20_1 C18_1 H18_1 108.0 . . ?
C19_1 C18_1 H18_1 108.0 . . ?
C18_1 C19_1 H19A_1 109.5 . . ?
C18_1 C19_1 H19B_1 109.5 . . ?
H19A_1 C19_1 H19B_1 109.5 . . ?
C18_1 C19_1 H19C_1 109.5 . . ?
H19A_1 C19_1 H19C_1 109.5 . . ?
H19B_1 C19_1 H19C_1 109.5 . . ?
C18_1 C20_1 H20A_1 109.5 . . ?
C18_1 C20_1 H20B_1 109.5 . . ?
H20A_1 C20_1 H20B_1 109.5 . . ?
C18_1 C20_1 H20C_1 109.5 . . ?
H20A_1 C20_1 H20C_1 109.5 . . ?
H20B_1 C20_1 H20C_1 109.5 . . ?
C6_2 C1_2 C2_2 120.6(3) . . ?
C6_2 C1_2 N1_2 120.9(3) . . ?
C2_2 C1_2 N1_2 118.4(3) . . ?
F1_2 P1_2 F3_2 90.11(11) . . ?
F1_2 P1_2 F2_2 177.53(11) . . ?
F3_2 P1_2 F2_2 92.20(11) . . ?
F1_2 P1_2 C9_2 93.23(13) . . ?
F3_2 P1_2 C9_2 84.65(13) . . ?
F2_2 P1_2 C9_2 87.86(13) . . ?
F1_2 P1_2 C7_2 92.47(14) . . ?
F3_2 P1_2 C7_2 84.84(13) . . ?
F2_2 P1_2 C7_2 86.87(14) . . ?
C9_2 P1_2 C7_2 168.05(15) . . ?
F1_2 P1_2 C11_2 86.11(13) . . ?
F3_2 P1_2 C11_2 176.21(13) . . ?
F2_2 P1_2 C11_2 91.58(12) . . ?
C9_2 P1_2 C11_2 95.23(14) . . ?
C7_2 P1_2 C11_2 95.63(14) . . ?
C1_2 N1_2 Cu1 109.99(18) . . ?
C1_2 N1_2 H1A_2 109.7 . . ?
Cu1 N1_2 H1A_2 109.7 . . ?
C1_2 N1_2 H1AB_2 109.7 . . ?
Cu1 N1_2 H1AB_2 109.7 . . ?
H1A_2 N1_2 H1AB_2 108.2 . . ?
C1_2 C2_2 C3_2 119.3(3) . . ?
C1_2 C2_2 H2_2 120.3 . . ?
C3_2 C2_2 H2_2 120.3 . . ?
C4_2 C3_2 C2_2 120.7(3) . . ?
C4_2 C3_2 H3_2 119.6 . . ?
C2_2 C3_2 H3_2 119.6 . . ?
C3_2 C4_2 C5_2 119.4(3) . . ?
C3_2 C4_2 H4_2 120.3 . . ?
C5_2 C4_2 H4_2 120.3 . . ?
C4_2 C5_2 C6_2 120.2(3) . . ?
C4_2 C5_2 H5_2 119.9 . . ?
C6_2 C5_2 H5_2 119.9 . . ?
C1_2 C6_2 C5_2 119.7(3) . . ?
C1_2 C6_2 H6_2 120.2 . . ?
C5_2 C6_2 H6_2 120.2 . . ?
F5_2 C7_2 F4_2 105.1(3) . . ?
F5_2 C7_2 C8_2 104.5(3) . . ?
F4_2 C7_2 C8_2 106.1(3) . . ?
F5_2 C7_2 P1_2 107.7(2) . . ?
F4_2 C7_2 P1_2 112.6(2) . . ?
C8_2 C7_2 P1_2 119.8(3) . . ?
F7_2 C8_2 F6_2 108.7(3) . . ?
F7_2 C8_2 F8_2 107.2(3) . . ?
F6_2 C8_2 F8_2 108.6(3) . . ?
F7_2 C8_2 C7_2 111.9(3) . . ?
F6_2 C8_2 C7_2 111.4(3) . . ?
F8_2 C8_2 C7_2 108.8(3) . . ?
F10_2 C9_2 F9_2 104.1(3) . . ?
F10_2 C9_2 C10_2 105.2(3) . . ?
F9_2 C9_2 C10_2 104.7(3) . . ?
F10_2 C9_2 P1_2 113.9(2) . . ?
F9_2 C9_2 P1_2 108.6(2) . . ?
C10_2 C9_2 P1_2 119.0(2) . . ?
F12_2 C10_2 F11_2 108.2(3) . . ?
F12_2 C10_2 F13_2 106.9(3) . . ?
F11_2 C10_2 F13_2 106.9(3) . . ?
F12_2 C10_2 C9_2 112.0(3) . . ?
F11_2 C10_2 C9_2 112.2(3) . . ?
F13_2 C10_2 C9_2 110.3(3) . . ?
F15_2 C11_2 F14_2 104.5(2) . . ?
F15_2 C11_2 C12_2 105.4(3) . . ?
F14_2 C11_2 C12_2 105.3(3) . . ?
F15_2 C11_2 P1_2 108.5(2) . . ?
F14_2 C11_2 P1_2 109.1(2) . . ?
C12_2 C11_2 P1_2 122.7(2) . . ?
F18_2 C12_2 F16_2 108.5(3) . . ?
F18_2 C12_2 F17_2 107.1(3) . . ?
F16_2 C12_2 F17_2 107.8(3) . . ?
F18_2 C12_2 C11_2 112.0(3) . . ?
F16_2 C12_2 C11_2 112.2(3) . . ?
F17_2 C12_2 C11_2 109.1(3) . . ?

loop_
_geom_bond_atom_site_label_1
_geom_bond_atom_site_label_2
_geom_bond_distance
_geom_bond_site_symmetry_2
_geom_bond_publ_flag
Cu1 C1_1 1.882(3) . ?
Cu1 N1_2 1.942(3) . ?
C1_1 N1_1 1.298(4) . ?
C1_1 C4_1 1.519(4) . ?
N1_1 C9_1 1.457(3) . ?
N1_1 C2_1 1.531(3) . ?
C2_1 C6_1 1.527(4) . ?
C2_1 C5_1 1.528(4) . ?
C2_1 C3_1 1.538(4) . ?
C3_1 C4_1 1.545(4) . ?
C3_1 H3A_1 0.9900 . ?
C3_1 H3AB_1 0.9900 . ?
C4_1 C8_1 1.525(4) . ?
C4_1 C7_1 1.541(4) . ?
C5_1 H5A_1 0.9800 . ?
C5_1 H5B_1 0.9800 . ?
C5_1 H5C_1 0.9800 . ?
C6_1 H6A_1 0.9800 . ?
C6_1 H6B_1 0.9800 . ?
C6_1 H6C_1 0.9800 . ?
C7_1 H7A_1 0.9800 . ?
C7_1 H7B_1 0.9800 . ?
C7_1 H7C_1 0.9800 . ?
C8_1 H8A_1 0.9800 . ?
C8_1 H8B_1 0.9800 . ?
C8_1 H8C_1 0.9800 . ?
C9_1 C10_1 1.406(4) . ?
C9_1 C14_1 1.407(4) . ?
C10_1 C11_1 1.397(4) . ?
C10_1 C15_1 1.523(4) . ?
C11_1 C12_1 1.380(5) . ?
C11_1 H11_1 0.9500 . ?
C12_1 C13_1 1.380(5) . ?
C12_1 H12_1 0.9500 . ?
C13_1 C14_1 1.397(4) . ?
C13_1 H13_1 0.9500 . ?
C14_1 C18_1 1.525(4) . ?
C15_1 C16_1 1.533(4) . ?
C15_1 C17_1 1.537(5) . ?
C15_1 H15_1 1.0000 . ?
C16_1 H16A_1 0.9800 . ?
C16_1 H16B_1 0.9800 . ?
C16_1 H16C_1 0.9800 . ?
C17_1 H17A_1 0.9800 . ?
C17_1 H17B_1 0.9800 . ?
C17_1 H17C_1 0.9800 . ?
C18_1 C20_1 1.532(4) . ?
C18_1 C19_1 1.532(4) . ?
C18_1 H18_1 1.0000 . ?
C19_1 H19A_1 0.9800 . ?
C19_1 H19B_1 0.9800 . ?
C19_1 H19C_1 0.9800 . ?
C20_1 H20A_1 0.9800 . ?
C20_1 H20B_1 0.9800 . ?
C20_1 H20C_1 0.9800 . ?
C1_2 C6_2 1.377(5) . ?
C1_2 C2_2 1.383(4) . ?
C1_2 N1_2 1.457(4) . ?
P1_2 F1_2 1.619(2) . ?
P1_2 F3_2 1.628(2) . ?
P1_2 F2_2 1.635(2) . ?
P1_2 C9_2 1.938(4) . ?
P1_2 C7_2 1.951(3) . ?
P1_2 C11_2 1.958(3) . ?
N1_2 H1A_2 0.9100 . ?
N1_2 H1AB_2 0.9100 . ?
C2_2 C3_2 1.387(4) . ?
C2_2 H2_2 0.9500 . ?
C3_2 C4_2 1.380(5) . ?
C3_2 H3_2 0.9500 . ?
C4_2 C5_2 1.385(5) . ?
C4_2 H4_2 0.9500 . ?
F4_2 C7_2 1.364(5) . ?
C5_2 C6_2 1.391(5) . ?
C5_2 H5_2 0.9500 . ?
F5_2 C7_2 1.364(4) . ?
C6_2 H6_2 0.9500 . ?
F6_2 C8_2 1.326(5) . ?
F7_2 C8_2 1.325(4) . ?
C7_2 C8_2 1.544(5) . ?
F8_2 C8_2 1.330(4) . ?
F9_2 C9_2 1.374(4) . ?
C9_2 F10_2 1.364(4) . ?
C9_2 C10_2 1.529(5) . ?
C10_2 F12_2 1.332(4) . ?
C10_2 F11_2 1.334(5) . ?
C10_2 F13_2 1.340(4) . ?
C11_2 F15_2 1.364(4) . ?
C11_2 F14_2 1.370(4) . ?
C11_2 C12_2 1.551(5) . ?
C12_2 F18_2 1.322(5) . ?
C12_2 F16_2 1.327(5) . ?
C12_2 F17_2 1.333(4) . ?
